data_1568000
loop_
_publ_author_name
'Larsen, Emil M. H.'
'Bonde, Niels A.'
'Weihe, H&#xf8;gni'
'Ollivier, Jacques'
'Vosch, Tom'
'Lohmiller, Thomas'
'Holldack, Karsten'
'Schnegg, Alexander'
'Perfetti, Mauro'
'Bendix, Jesper'

_publ_section_title
;
 Experimental assignment of long-range magnetic communication through Pd
 &amp; Pt metallophilic contacts.
;
_journal_issue 2
_journal_name_full 'Chemical science'
_journal_page_first 266
_journal_page_last 276
_journal_paper_doi 10.1039/d2sc05201f
_journal_volume 14
_journal_year 2023
_chemical_formula_moiety 'C18 H22 N2 Ni O4 Pd S4'
_chemical_formula_sum 'C18 H22 N2 Ni O4 Pd S4'
_chemical_formula_weight 623.72
_space_group_crystal_system monoclinic
_space_group_IT_number 15
_space_group_name_Hall '-C 2yc'
_space_group_name_H-M_alt 'C 1 2/c 1'
_atom_sites_solution_hydrogens geom
_atom_sites_solution_primary dual
_audit_creation_date 2022-06-01
_audit_creation_method
;
Olex2 1.3
(compiled 2020.11.12 svn.r5f609507 for OlexSys, GUI svn.r6408)
;
_audit_update_record
;
2022-09-16 deposited with the CCDC.	2022-11-22 downloaded from the CCDC.
;
_cell_angle_alpha 90
_cell_angle_beta 97.378(3)
_cell_angle_gamma 90
_cell_formula_units_Z 4
_cell_length_a 9.7142(7)
_cell_length_b 18.2617(16)
_cell_length_c 13.1518(12)
_cell_measurement_reflns_used 4269
_cell_measurement_temperature 100
_cell_measurement_theta_max 28.081
_cell_measurement_theta_min 2.231
_cell_volume 2313.8(3)
_computing_cell_refinement 'SAINT V8.40A (Bruker, 2019)'
_computing_data_reduction 'SAINT V8.40A (Bruker, 2019)'
_computing_molecular_graphics 'Olex2 1.3 (Dolomanov et al., 2009)'
_computing_publication_material 'Olex2 1.3 (Dolomanov et al., 2009)'
_computing_structure_refinement 'SHELXL 2018/1 (Sheldrick, 2015)'
_computing_structure_solution 'SHELXT 2014/5 (Sheldrick, 2014)'
_diffrn_ambient_temperature 100
_diffrn_measured_fraction_theta_full 0.999
_diffrn_measured_fraction_theta_max 0.999
_diffrn_measurement_device_type 'Bruker APEX-II CCD'
_diffrn_measurement_method '\f and \w scans'
_diffrn_radiation_type MoK\a
_diffrn_radiation_wavelength 0.71073
_diffrn_reflns_av_R_equivalents 0.0972
_diffrn_reflns_av_unetI/netI 0.0502
_diffrn_reflns_Laue_measured_fraction_full 0.999
_diffrn_reflns_Laue_measured_fraction_max 0.999
_diffrn_reflns_limit_h_max 10
_diffrn_reflns_limit_h_min -11
_diffrn_reflns_limit_k_max 21
_diffrn_reflns_limit_k_min -21
_diffrn_reflns_limit_l_max 15
_diffrn_reflns_limit_l_min -15
_diffrn_reflns_number 15895
_diffrn_reflns_point_group_measured_fraction_full 0.999
_diffrn_reflns_point_group_measured_fraction_max 0.999
_diffrn_reflns_theta_full 25.024
_diffrn_reflns_theta_max 25.024
_diffrn_reflns_theta_min 2.230
_diffrn_source_current 1.0
_diffrn_source_power 0.05
_diffrn_source_voltage 50.0
_diffrn_standards_number 0
_exptl_absorpt_coefficient_mu 1.979
_exptl_absorpt_correction_T_max 0.7463
_exptl_absorpt_correction_T_min 0.6574
_exptl_absorpt_correction_type multi-scan
_exptl_absorpt_process_details
;
SADABS-2016/2 (Bruker,2016) was used for absorption correction.
wR2(int) was 0.1080 before and 0.0751 after correction.
The Ratio of minimum to maximum transmission is 0.8809.
The \l/2 correction factor is Not present.
;
_exptl_crystal_colour 'clear greenish'
_exptl_crystal_colour_lustre clear
_exptl_crystal_colour_modifier greenish
_exptl_crystal_density_diffrn 1.791
_exptl_crystal_description prism
_exptl_crystal_F_000 1256
_exptl_crystal_size_max 0.282
_exptl_crystal_size_mid 0.055
_exptl_crystal_size_min 0.049
_refine_diff_density_max 0.444
_refine_diff_density_min -0.523
_refine_diff_density_rms 0.107
_refine_ls_extinction_method none
_refine_ls_goodness_of_fit_ref 1.021
_refine_ls_hydrogen_treatment constr
_refine_ls_matrix_type full
_refine_ls_number_parameters 141
_refine_ls_number_reflns 2050
_refine_ls_number_restraints 0
_refine_ls_restrained_S_all 1.021
_refine_ls_R_factor_all 0.0546
_refine_ls_R_factor_gt 0.0321
_refine_ls_shift/su_max 0.000
_refine_ls_shift/su_mean 0.000
_refine_ls_structure_factor_coef Fsqd
_refine_ls_weighting_details 'w=1/[\s^2^(Fo^2^)+(0.0204P)^2^+2.6204P] where P=(Fo^2^+2Fc^2^)/3'
_refine_ls_weighting_scheme calc
_refine_ls_wR_factor_gt 0.0546
_refine_ls_wR_factor_ref 0.0598
_reflns_Friedel_coverage 0.000
_reflns_number_gt 1583
_reflns_number_total 2050
_reflns_threshold_expression 'I > 2\s(I)'
_cod_data_source_file d2sc05201f2.cif
_cod_data_source_block mo_d8v4845_0m_a
_cod_depositor_comments 'Adding full bibliography for 1567999--1568004.cif.'
_cod_database_code 1568000
_shelx_shelxl_version_number 2018/1
_shelx_space_group_comment
;
The symmetry employed for this shelxl refinement is uniquely defined
by the following loop, which should always be used as a source of
symmetry information in preference to the above space-group names.
They are only intended as comments.
;
_shelx_estimated_absorpt_t_max 0.909
_shelx_estimated_absorpt_t_min 0.605
_olex2_refinement_description
;
1. Fixed Uiso
 At 1.2 times of:
  All C(H) groups
 At 1.5 times of:
  All C(H,H,H) groups
2.a Aromatic/amide H refined with riding coordinates:
 C00A(H00A), C00D(H00E), C00E(H00F), C00F(H00G), C00G(H00H), C00H(H00I)
2.b Idealised Me refined as rotating group:
 C00B(H00B,H00C,H00D), C00I(H00J,H00K,H00L)
;
_olex2_submission_special_instructions 'No special instructions were received'

loop_
_space_group_symop_operation_xyz
'x, y, z'
'-x, y, -z+1/2'
'x+1/2, y+1/2, z'
'-x+1/2, y+1/2, -z+1/2'
'-x, -y, -z'
'x, -y, z-1/2'
'-x+1/2, -y+1/2, -z'
'x+1/2, -y+1/2, z-1/2'

loop_
_atom_site_label
_atom_site_type_symbol
_atom_site_fract_x
_atom_site_fract_y
_atom_site_fract_z
_atom_site_U_iso_or_equiv
_atom_site_adp_type
_atom_site_occupancy
_atom_site_site_symmetry_order
_atom_site_calc_flag
_atom_site_refinement_flags_posn
_atom_site_refinement_flags_adp
_atom_site_refinement_flags_occupancy
_atom_site_disorder_assembly
_atom_site_disorder_group
Pd01 Pd 0.500000 0.28956(2) 0.250000 0.01124(13) Uani 1 2 d S T P . .
Ni02 Ni 0.500000 0.43052(4) 0.250000 0.00884(17) Uani 1 2 d S T P . .
S003 S 0.70561(10) 0.29361(6) 0.36243(7) 0.0170(2) Uani 1 1 d . . . . .
S004 S 0.62688(10) 0.29181(6) 0.11191(7) 0.0171(2) Uani 1 1 d . . . . .
O005 O 0.6360(2) 0.43140(13) 0.38385(18) 0.0108(6) Uani 1 1 d . . . . .
O006 O 0.6607(2) 0.43067(13) 0.16273(19) 0.0117(6) Uani 1 1 d . . . . .
N007 N 0.500000 0.5436(2) 0.250000 0.0135(10) Uani 1 2 d S T P . .
N008 N 0.500000 0.1524(2) 0.250000 0.0110(10) Uani 1 2 d S T P . .
C009 C 0.7140(4) 0.3797(2) 0.4122(3) 0.0127(9) Uani 1 1 d . . . . .
C00A C 0.4839(4) 0.5817(2) 0.3348(3) 0.0158(9) Uani 1 1 d . . . . .
H00A H 0.472460 0.555404 0.395560 0.019 Uiso 1 1 calc R U . . .
C00B C 0.8282(4) 0.3939(2) 0.4993(3) 0.0186(9) Uani 1 1 d . . . . .
H00B H 0.787298 0.408959 0.560380 0.028 Uiso 1 1 calc R U . . .
H00C H 0.889083 0.432774 0.479735 0.028 Uiso 1 1 calc R U . . .
H00D H 0.882367 0.348989 0.514417 0.028 Uiso 1 1 calc R U . . .
C00C C 0.6902(4) 0.3789(2) 0.1086(3) 0.0154(9) Uani 1 1 d . . . . .
C00D C 0.3891(4) 0.0386(2) 0.2782(3) 0.0182(9) Uani 1 1 d . . . . .
H00E H 0.311165 0.013527 0.298161 0.022 Uiso 1 1 calc R U . . .
C00E C 0.3932(4) 0.1136(2) 0.2771(3) 0.0149(9) Uani 1 1 d . . . . .
H00F H 0.315995 0.139589 0.296610 0.018 Uiso 1 1 calc R U . . .
C00F C 0.500000 0.6954(3) 0.250000 0.0229(14) Uani 1 2 d S T P . .
H00G H 0.500002 0.747392 0.250000 0.027 Uiso 1 2 calc R U P . .
C00G C 0.500000 0.0001(3) 0.250000 0.0197(14) Uani 1 2 d S T P . .
H00H H 0.500000 -0.051880 0.250000 0.024 Uiso 1 2 calc R U P . .
C00H C 0.4831(4) 0.6566(2) 0.3381(3) 0.0192(9) Uani 1 1 d . . . . .
H00I H 0.471134 0.681605 0.399658 0.023 Uiso 1 1 calc R U . . .
C00I C 0.7890(4) 0.3942(2) 0.0321(3) 0.0229(10) Uani 1 1 d . . . . .
H00J H 0.809601 0.348488 -0.001944 0.034 Uiso 1 1 calc R U . . .
H00K H 0.875127 0.414906 0.067497 0.034 Uiso 1 1 calc R U . . .
H00L H 0.746523 0.429155 -0.019137 0.034 Uiso 1 1 calc R U . . .

loop_
_atom_site_aniso_label
_atom_site_aniso_U_11
_atom_site_aniso_U_22
_atom_site_aniso_U_33
_atom_site_aniso_U_23
_atom_site_aniso_U_13
_atom_site_aniso_U_12
Pd01 0.0144(2) 0.0103(2) 0.0090(2) 0.000 0.00116(17) 0.000
Ni02 0.0087(3) 0.0100(4) 0.0078(4) 0.000 0.0014(3) 0.000
S003 0.0184(5) 0.0147(5) 0.0166(6) -0.0004(5) -0.0024(4) 0.0037(4)
S004 0.0235(5) 0.0142(5) 0.0144(5) -0.0016(5) 0.0060(4) -0.0003(4)
O005 0.0124(13) 0.0091(14) 0.0111(14) -0.0002(11) 0.0020(11) 0.0026(11)
O006 0.0128(13) 0.0103(15) 0.0120(14) -0.0016(12) 0.0019(11) -0.0010(11)
N007 0.011(2) 0.015(3) 0.015(3) 0.000 0.0009(19) 0.000
N008 0.017(2) 0.014(3) 0.002(2) 0.000 -0.0034(18) 0.000
C009 0.013(2) 0.018(2) 0.008(2) 0.0037(17) 0.0057(16) -0.0032(16)
C00A 0.013(2) 0.019(2) 0.015(2) -0.0014(19) 0.0006(16) 0.0009(16)
C00B 0.016(2) 0.024(2) 0.015(2) -0.0008(19) -0.0032(17) -0.0003(17)
C00C 0.011(2) 0.024(3) 0.009(2) -0.0029(18) -0.0040(16) 0.0020(16)
C00D 0.022(2) 0.019(2) 0.012(2) 0.0036(18) -0.0015(17) -0.0095(17)
C00E 0.015(2) 0.024(2) 0.005(2) 0.0003(17) -0.0004(16) 0.0029(17)
C00F 0.016(3) 0.016(4) 0.034(4) 0.000 -0.005(3) 0.000
C00G 0.030(3) 0.009(3) 0.019(3) 0.000 -0.003(3) 0.000
C00H 0.018(2) 0.022(3) 0.017(2) -0.0033(19) 0.0000(17) 0.0004(17)
C00I 0.024(2) 0.027(3) 0.019(2) -0.0019(19) 0.0101(19) -0.0024(18)

loop_
_atom_type_symbol
_atom_type_description
_atom_type_scat_dispersion_real
_atom_type_scat_dispersion_imag
_atom_type_scat_source
C C 0.0033 0.0016 'International Tables Vol C Tables 4.2.6.8 and 6.1.1.4'
H H 0.0000 0.0000 'International Tables Vol C Tables 4.2.6.8 and 6.1.1.4'
N N 0.0061 0.0033 'International Tables Vol C Tables 4.2.6.8 and 6.1.1.4'
Ni Ni 0.3393 1.1124 'International Tables Vol C Tables 4.2.6.8 and 6.1.1.4'
O O 0.0106 0.0060 'International Tables Vol C Tables 4.2.6.8 and 6.1.1.4'
Pd Pd -0.9988 1.0072 'International Tables Vol C Tables 4.2.6.8 and 6.1.1.4'
S S 0.1246 0.1234 'International Tables Vol C Tables 4.2.6.8 and 6.1.1.4'

loop_
_exptl_crystal_face_index_h
_exptl_crystal_face_index_k
_exptl_crystal_face_index_l
_exptl_crystal_face_perp_dist
0.00 0.00 1.00 0.0330
0.00 0.00 -1.00 0.1370
0.00 1.00 0.00 0.0230
0.00 -1.00 0.00 0.0100
2.00 1.00 0.00 0.0200
-2.00 -1.00 0.00 0.0180

loop_
_geom_angle_atom_site_label_1
_geom_angle_atom_site_label_2
_geom_angle_atom_site_label_3
_geom_angle
_geom_angle_site_symmetry_1
_geom_angle_site_symmetry_3
_geom_angle_publ_flag
S003 Pd01 Ni02 88.18(3) . . ?
S003 Pd01 Ni02 88.18(3) 2_655 . ?
S003 Pd01 S003 176.36(6) 2_655 . ?
S003 Pd01 N008 91.82(3) . . ?
S003 Pd01 N008 91.82(3) 2_655 . ?
S004 Pd01 Ni02 88.99(3) 2_655 . ?
S004 Pd01 Ni02 88.99(3) . . ?
S004 Pd01 S003 89.88(3) 2_655 2_655 ?
S004 Pd01 S003 90.05(3) . 2_655 ?
S004 Pd01 S003 90.05(3) 2_655 . ?
S004 Pd01 S003 89.88(3) . . ?
S004 Pd01 S004 177.98(6) . 2_655 ?
S004 Pd01 N008 91.01(3) . . ?
S004 Pd01 N008 91.01(3) 2_655 . ?
N008 Pd01 Ni02 180.0 . . ?
O005 Ni02 Pd01 90.45(7) . . ?
O005 Ni02 Pd01 90.45(7) 2_655 . ?
O005 Ni02 O005 179.11(14) 2_655 . ?
O005 Ni02 N007 89.55(7) 2_655 . ?
O005 Ni02 N007 89.55(7) . . ?
O006 Ni02 Pd01 90.07(7) 2_655 . ?
O006 Ni02 Pd01 90.07(7) . . ?
O006 Ni02 O005 88.43(9) . 2_655 ?
O006 Ni02 O005 91.57(9) . . ?
O006 Ni02 O005 91.57(9) 2_655 2_655 ?
O006 Ni02 O005 88.43(9) 2_655 . ?
O006 Ni02 O006 179.85(14) . 2_655 ?
O006 Ni02 N007 89.93(7) . . ?
O006 Ni02 N007 89.93(7) 2_655 . ?
N007 Ni02 Pd01 180.0 . . ?
C009 S003 Pd01 105.57(14) . . ?
C00C S004 Pd01 105.39(13) . . ?
C009 O005 Ni02 123.5(2) . . ?
C00C O006 Ni02 124.7(2) . . ?
C00A N007 Ni02 121.2(2) . . ?
C00A N007 Ni02 121.2(2) 2_655 . ?
C00A N007 C00A 117.6(5) 2_655 . ?
C00E N008 Pd01 121.8(2) 2_655 . ?
C00E N008 Pd01 121.8(2) . . ?
C00E N008 C00E 116.3(5) . 2_655 ?
O005 C009 S003 126.3(3) . . ?
O005 C009 C00B 117.4(3) . . ?
C00B C009 S003 116.3(3) . . ?
N007 C00A H00A 118.5 . . ?
N007 C00A C00H 123.0(4) . . ?
C00H C00A H00A 118.5 . . ?
C009 C00B H00B 109.5 . . ?
C009 C00B H00C 109.5 . . ?
C009 C00B H00D 109.5 . . ?
H00B C00B H00C 109.5 . . ?
H00B C00B H00D 109.5 . . ?
H00C C00B H00D 109.5 . . ?
O006 C00C S004 125.8(3) . . ?
O006 C00C C00I 117.2(3) . . ?
C00I C00C S004 116.9(3) . . ?
C00E C00D H00E 120.6 . . ?
C00E C00D C00G 118.8(4) . . ?
C00G C00D H00E 120.6 . . ?
N008 C00E C00D 123.7(4) . . ?
N008 C00E H00F 118.2 . . ?
C00D C00E H00F 118.2 . . ?
C00H C00F H00G 120.7 . . ?
C00H C00F H00G 120.7 2_655 . ?
C00H C00F C00H 118.5(5) . 2_655 ?
C00D C00G C00D 118.7(5) 2_655 . ?
C00D C00G H00H 120.7 2_655 . ?
C00D C00G H00H 120.7 . . ?
C00A C00H C00F 118.9(4) . . ?
C00A C00H H00I 120.5 . . ?
C00F C00H H00I 120.5 . . ?
C00C C00I H00J 109.5 . . ?
C00C C00I H00K 109.5 . . ?
C00C C00I H00L 109.5 . . ?
H00J C00I H00K 109.5 . . ?
H00J C00I H00L 109.5 . . ?
H00K C00I H00L 109.5 . . ?

loop_
_geom_bond_atom_site_label_1
_geom_bond_atom_site_label_2
_geom_bond_distance
_geom_bond_site_symmetry_2
_geom_bond_publ_flag
Pd01 Ni02 2.5741(8) . ?
Pd01 S003 2.3287(10) 2_655 ?
Pd01 S003 2.3287(10) . ?
Pd01 S004 2.3225(9) . ?
Pd01 S004 2.3226(9) 2_655 ?
Pd01 N008 2.506(4) . ?
Ni02 O005 2.061(2) . ?
Ni02 O005 2.061(2) 2_655 ?
Ni02 O006 2.053(2) . ?
Ni02 O006 2.053(2) 2_655 ?
Ni02 N007 2.065(4) . ?
S003 C009 1.701(4) . ?
S004 C00C 1.708(4) . ?
O005 C009 1.237(4) . ?
O006 C00C 1.239(4) . ?
N007 C00A 1.341(4) . ?
N007 C00A 1.340(4) 2_655 ?
N008 C00E 1.342(4) . ?
N008 C00E 1.342(4) 2_655 ?
C009 C00B 1.511(5) . ?
C00A H00A 0.9500 . ?
C00A C00H 1.369(5) . ?
C00B H00B 0.9800 . ?
C00B H00C 0.9800 . ?
C00B H00D 0.9800 . ?
C00C C00I 1.503(5) . ?
C00D H00E 0.9500 . ?
C00D C00E 1.371(5) . ?
C00D C00G 1.376(5) . ?
C00E H00F 0.9500 . ?
C00F H00G 0.9500 . ?
C00F C00H 1.385(5) 2_655 ?
C00F C00H 1.385(5) . ?
C00G H00H 0.9500 . ?
C00H H00I 0.9500 . ?
C00I H00J 0.9800 . ?
C00I H00K 0.9800 . ?
C00I H00L 0.9800 . ?

loop_
_geom_torsion_atom_site_label_1
_geom_torsion_atom_site_label_2
_geom_torsion_atom_site_label_3
_geom_torsion_atom_site_label_4
_geom_torsion
_geom_torsion_site_symmetry_1
_geom_torsion_site_symmetry_2
_geom_torsion_site_symmetry_3
_geom_torsion_site_symmetry_4
_geom_torsion_publ_flag
Pd01 S003 C009 O005 -8.5(3) . . . . ?
Pd01 S003 C009 C00B 171.6(2) . . . . ?
Pd01 S004 C00C O006 -6.8(4) . . . . ?
Pd01 S004 C00C C00I 174.2(3) . . . . ?
Pd01 N008 C00E C00D -179.9(3) . . . . ?
Ni02 O005 C009 S003 -12.4(4) . . . . ?
Ni02 O005 C009 C00B 167.5(2) . . . . ?
Ni02 O006 C00C S004 -12.6(5) . . . . ?
Ni02 O006 C00C C00I 166.4(2) . . . . ?
Ni02 N007 C00A C00H -179.9(3) . . . . ?
N007 C00A C00H C00F -0.2(5) . . . . ?
C00A N007 C00A C00H 0.1(3) 2_655 . . . ?
C00E N008 C00E C00D 0.1(3) 2_655 . . . ?
C00E C00D C00G C00D 0.1(3) . . . 2_655 ?
C00G C00D C00E N008 -0.1(5) . . . . ?
C00H C00F C00H C00A 0.1(2) 2_655 . . . ?
